data_7213135
loop_
_publ_author_name
'McNab, Hamish'
'Parsons, Simon'
'Stevenson, Elizabeth'

_publ_section_title
;
 Pyrolytic cascades: a convenient entry to
 5H-pyrrolo[2,1-a]isoindol-5-ones and related heterocyclic systems
;
_journal_issue 15
_journal_name_full 'Journal of the Chemical Society, Perkin Transactions 1'
_journal_page_first 2047
_journal_paper_doi 10.1039/a904885e
_journal_year 1999
_chemical_formula_sum 'C10 H6 N2 O'
_chemical_formula_weight 170.17
_chemical_name_systematic
; 
 ? 
;
_space_group_IT_number 33
_symmetry_cell_setting orthorhombic
_symmetry_space_group_name_Hall 'P 2c -2n'
_symmetry_space_group_name_H-M 'P n a 21'
_atom_sites_solution_hydrogens geom
_atom_sites_solution_primary direct
_audit_creation_method SHELXL-97
_cell_angle_alpha 90.00
_cell_angle_beta 90.00
_cell_angle_gamma 90.00
_cell_formula_units_Z 8
_cell_length_a 13.055(4)
_cell_length_b 5.5116(14)
_cell_length_c 21.840(5)
_cell_measurement_reflns_used 83
_cell_measurement_temperature 220(2)
_cell_measurement_theta_max 22
_cell_measurement_theta_min 20
_cell_volume 1571.5(7)
_computing_cell_refinement 'Stoe DIF4'
_computing_data_collection 'Stoe DIF4'
_computing_data_reduction 'Stoe REDU4'
_computing_molecular_graphics SHELXTL
_computing_structure_refinement SHELXL-97
_computing_structure_solution SHELXS-97
_diffrn_ambient_temperature 220(2)
_diffrn_measured_fraction_theta_full 0.987
_diffrn_measured_fraction_theta_max 0.988
_diffrn_measurement_method Omega-theta
_diffrn_radiation_monochromator graphite
_diffrn_radiation_source 'fine-focus sealed tube'
_diffrn_radiation_type CuK\a
_diffrn_radiation_wavelength 1.54178
_diffrn_reflns_av_R_equivalents 0.0204
_diffrn_reflns_av_sigmaI/netI 0.0202
_diffrn_reflns_limit_h_max 15
_diffrn_reflns_limit_h_min -1
_diffrn_reflns_limit_k_max 6
_diffrn_reflns_limit_k_min -6
_diffrn_reflns_limit_l_max 14
_diffrn_reflns_limit_l_min -26
_diffrn_reflns_number 2080
_diffrn_reflns_theta_full 70.16
_diffrn_reflns_theta_max 70.16
_diffrn_reflns_theta_min 4.05
_diffrn_standards_decay_% -3
_diffrn_standards_interval_time 60
_diffrn_standards_number 3
_exptl_absorpt_coefficient_mu 0.791
_exptl_crystal_colour 'Nasty looking'
_exptl_crystal_density_diffrn 1.439
_exptl_crystal_density_method 'not measured'
_exptl_crystal_description 'yellow lump'
_exptl_crystal_F_000 704
_exptl_crystal_size_max 0.58
_exptl_crystal_size_mid 0.43
_exptl_crystal_size_min 0.34
_refine_diff_density_max 0.141
_refine_diff_density_min -0.124
_refine_diff_density_rms 0.035
_refine_ls_abs_structure_details 'Flack H D (1983), Acta Cryst. A39, 876-881'
_refine_ls_abs_structure_Flack 0.0(5)
_refine_ls_extinction_coef 0.0026(4)
_refine_ls_extinction_expression Fc^*^=kFc[1+0.001xFc^2^\l^3^/sin(2\q)]^-1/4^
_refine_ls_extinction_method SHELXL
_refine_ls_goodness_of_fit_ref 1.059
_refine_ls_hydrogen_treatment Riding
_refine_ls_matrix_type full
_refine_ls_number_parameters 236
_refine_ls_number_reflns 1604
_refine_ls_number_restraints 1
_refine_ls_restrained_S_all 1.058
_refine_ls_R_factor_all 0.0411
_refine_ls_R_factor_gt 0.0343
_refine_ls_shift/su_max 0.001
_refine_ls_shift/su_mean 0.000
_refine_ls_structure_factor_coef Fsqd
_refine_ls_weighting_details 'w=1/[\s^2^(Fo^2^)+(0.0550P)^2^+0.1672P] where P=(Fo^2^+2Fc^2^)/3'
_refine_ls_weighting_scheme calc
_refine_ls_wR_factor_gt 0.0866
_refine_ls_wR_factor_ref 0.0909
_reflns_number_gt 1403
_reflns_number_total 1604
_reflns_threshold_expression >2sigma(I)
_cod_data_source_file 904885esup1.cif
_cod_data_source_block xesii1
_cod_depositor_comments
;
The following automatic conversions were performed:

'_symmetry_cell_setting' value 'Orthorhombic' changed to
'orthorhombic' according to
/home/saulius/struct/CIF-dictionaries/cif_core.dic dictionary named
'cif_core.dic' version 2.4.2 from 2011-04-26.

Automatic conversion script
Id: cif_fix_values 1891 2012-01-12 08:04:46Z andrius 

The following automatic conversions were performed:

'_refine_ls_weighting_scheme' value 'calc
w=1/[\s^2^(Fo^2^)+(0.0550P)^2^+0.1672P] where P=(Fo^2^+2Fc^2^)/3' was
changed to 'calc'. New tag '_refine_ls_weighting_details' was
created. The value of the new tag was set to
'w=1/[\s^2^(Fo^2^)+(0.0550P)^2^+0.1672P] where P=(Fo^2^+2Fc^2^)/3'.

Automatic conversion script
Id: cif_fix_values 3143 2015-03-26 13:38:13Z robertas 

The following automatic conversions were performed:

'_atom_sites_solution_primary' value 'Direct methods' was changed to
'direct'.

'_atom_sites_solution_hydrogens' value 'geometric' was changed to
'geom'.

Automatic conversion script
Id: cif_fix_values 6452 2018-10-05 10:23:21Z andrius 
;
_cod_original_cell_volume 1571.4(7)
_cod_original_sg_symbol_H-M Pna21
_cod_database_code 7213135

loop_
_symmetry_equiv_pos_as_xyz
'x, y, z'
'-x, -y, z+1/2'
'x+1/2, -y+1/2, z'
'-x+1/2, y+1/2, z+1/2'

loop_
_atom_site_label
_atom_site_type_symbol
_atom_site_fract_x
_atom_site_fract_y
_atom_site_fract_z
_atom_site_U_iso_or_equiv
_atom_site_adp_type
_atom_site_occupancy
_atom_site_calc_flag
_atom_site_refinement_flags
N1 N 0.92799(19) 0.6826(6) 1.11189(13) 0.0461(6) Uani 1 d .
C2 C 0.9763(2) 0.8750(6) 1.08109(17) 0.0455(7) Uani 1 d .
H2 H 1.0281 0.9721 1.0983 0.055 Uiso 1 calc R
C3 C 0.9394(2) 0.9034(6) 1.02368(16) 0.0431(7) Uani 1 d .
H3 H 0.9592 1.0194 0.9945 0.052 Uiso 1 calc R
N4 N 0.86581(18) 0.7236(5) 1.01744(14) 0.0384(7) Uani 1 d .
C5 C 0.7964(2) 0.6312(5) 0.97401(14) 0.0382(7) Uani 1 d .
O5 O 0.78368(18) 0.7082(5) 0.92298(11) 0.0503(6) Uani 1 d .
C5A C 0.7451(2) 0.4282(5) 1.00607(13) 0.0351(6) Uani 1 d .
C6 C 0.6711(2) 0.2732(6) 0.98448(19) 0.0422(8) Uani 1 d .
H6 H 0.6456 0.2878 0.9444 0.051 Uiso 1 calc R
C7 C 0.6354(2) 0.0948(6) 1.02363(14) 0.0434(7) Uani 1 d .
H7 H 0.5837 -0.0116 1.0103 0.052 Uiso 1 calc R
C8 C 0.6749(2) 0.0713(6) 1.08219(15) 0.0446(7) Uani 1 d .
H8 H 0.6501 -0.0528 1.1077 0.054 Uiso 1 calc R
C9 C 0.7498(2) 0.2253(6) 1.10397(15) 0.0406(8) Uani 1 d .
H9 H 0.7763 0.2069 1.1437 0.049 Uiso 1 calc R
C9A C 0.7848(2) 0.4076(5) 1.06578(13) 0.0363(6) Uani 1 d .
C9B C 0.8625(2) 0.5977(6) 1.07206(13) 0.0376(7) Uani 1 d .
N1' N 0.8122(2) 0.3040(6) 0.72095(13) 0.0446(6) Uani 1 d .
C2' C 0.7635(3) 0.1140(6) 0.75230(17) 0.0460(7) Uani 1 d .
H2' H 0.7128 0.0140 0.7351 0.055 Uiso 1 calc R
C3' C 0.7988(2) 0.0925(6) 0.81070(15) 0.0436(7) Uani 1 d .
H3' H 0.7780 -0.0198 0.8406 0.052 Uiso 1 calc R
N4' N 0.87173(17) 0.2717(5) 0.81619(14) 0.0371(6) Uani 1 d .
C5' C 0.9407(2) 0.3687(6) 0.85927(14) 0.0380(7) Uani 1 d .
O5' O 0.95327(17) 0.2968(5) 0.91101(10) 0.0492(6) Uani 1 d .
C5A' C 0.9913(2) 0.5716(5) 0.82618(13) 0.0360(6) Uani 1 d .
C6' C 1.0646(2) 0.7306(6) 0.84667(18) 0.0422(8) Uani 1 d .
H6' H 1.0897 0.7213 0.8869 0.051 Uiso 1 calc R
C7' C 1.1006(2) 0.9055(6) 0.80627(16) 0.0459(7) Uani 1 d .
H7' H 1.1514 1.0153 0.8191 0.055 Uiso 1 calc R
C8' C 1.0625(2) 0.9196(6) 0.74719(16) 0.0462(8) Uani 1 d .
H8' H 1.0870 1.0410 0.7208 0.055 Uiso 1 calc R
C9' C 0.9883(3) 0.7575(5) 0.72609(17) 0.0438(8) Uani 1 d .
H9' H 0.9632 0.7665 0.6858 0.053 Uiso 1 calc R
C9A' C 0.9531(2) 0.5835(5) 0.76635(13) 0.0350(6) Uani 1 d .
C9B' C 0.8762(2) 0.3913(6) 0.76097(13) 0.0370(7) Uani 1 d .

loop_
_atom_site_aniso_label
_atom_site_aniso_U_11
_atom_site_aniso_U_22
_atom_site_aniso_U_33
_atom_site_aniso_U_23
_atom_site_aniso_U_13
_atom_site_aniso_U_12
N1 0.0450(13) 0.0530(15) 0.0404(16) -0.0084(15) -0.0062(11) 0.0022(13)
C2 0.0417(15) 0.0425(16) 0.052(2) -0.0109(15) -0.0006(16) -0.0053(14)
C3 0.0424(16) 0.0372(16) 0.0496(18) 0.0021(14) 0.0031(14) -0.0003(14)
N4 0.0381(13) 0.0419(14) 0.0353(16) 0.0063(11) 0.0010(11) 0.0032(11)
C5 0.0367(14) 0.0446(16) 0.0334(15) 0.0055(13) -0.0014(12) 0.0094(13)
O5 0.0541(12) 0.0590(14) 0.0378(14) 0.0173(13) -0.0034(11) 0.0001(11)
C5A 0.0322(13) 0.0437(16) 0.0292(14) 0.0035(12) 0.0002(11) 0.0063(12)
C6 0.0376(14) 0.0509(19) 0.038(2) 0.0048(14) -0.0041(14) 0.0027(13)
C7 0.0422(15) 0.0479(17) 0.0403(16) -0.0007(15) 0.0014(13) -0.0061(14)
C8 0.0488(16) 0.0462(17) 0.0388(16) 0.0086(14) 0.0061(14) -0.0011(14)
C9 0.0459(16) 0.0485(19) 0.0274(17) 0.0081(13) 0.0039(13) 0.0043(13)
C9A 0.0352(13) 0.0419(16) 0.0316(15) 0.0007(13) 0.0007(11) 0.0060(13)
C9B 0.0392(14) 0.0425(16) 0.0311(15) 0.0018(12) -0.0015(12) 0.0063(13)
N1' 0.0488(14) 0.0506(15) 0.0345(15) 0.0059(14) -0.0045(12) -0.0061(13)
C2' 0.0468(16) 0.0457(16) 0.0454(18) 0.0014(15) 0.0001(14) -0.0074(14)
C3' 0.0417(15) 0.0435(16) 0.0456(19) 0.0078(15) 0.0034(14) 0.0001(14)
N4' 0.0375(13) 0.0438(15) 0.0301(15) 0.0091(11) -0.0021(11) -0.0001(11)
C5' 0.0355(13) 0.0453(16) 0.0330(15) 0.0031(13) -0.0028(12) 0.0100(12)
O5' 0.0559(12) 0.0613(13) 0.0305(13) 0.0111(12) -0.0045(10) 0.0067(11)
C5A' 0.0332(13) 0.0413(16) 0.0333(14) 0.0012(13) 0.0002(11) 0.0062(12)
C6' 0.0402(15) 0.052(2) 0.0347(19) -0.0015(14) -0.0031(13) 0.0013(13)
C7' 0.0398(16) 0.0464(17) 0.0513(19) -0.0047(16) -0.0014(15) -0.0049(14)
C8' 0.0477(17) 0.0469(17) 0.0438(17) 0.0064(15) 0.0091(14) -0.0031(14)
C9' 0.0468(17) 0.050(2) 0.0348(19) 0.0066(14) -0.0024(14) 0.0002(14)
C9A' 0.0352(14) 0.0403(16) 0.0297(14) 0.0042(14) 0.0014(11) 0.0030(12)
C9B' 0.0371(14) 0.0469(16) 0.0271(15) 0.0083(13) -0.0002(11) 0.0029(12)

loop_
_atom_type_symbol
_atom_type_description
_atom_type_scat_dispersion_real
_atom_type_scat_dispersion_imag
_atom_type_scat_source
C C 0.0181 0.0091 'International Tables Vol C Tables 4.2.6.8 and 6.1.1.4'
H H 0.0000 0.0000 'International Tables Vol C Tables 4.2.6.8 and 6.1.1.4'
N N 0.0311 0.0180 'International Tables Vol C Tables 4.2.6.8 and 6.1.1.4'
O O 0.0492 0.0322 'International Tables Vol C Tables 4.2.6.8 and 6.1.1.4'

loop_
_geom_angle_atom_site_label_1
_geom_angle_atom_site_label_2
_geom_angle_atom_site_label_3
_geom_angle
C9B N1 C2 104.2(3)
C3 C2 N1 111.8(3)
C2 C3 N4 104.8(3)
C9B N4 C3 107.2(3)
C9B N4 C5 112.3(3)
C3 N4 C5 140.4(3)
O5 C5 N4 125.8(3)
O5 C5 C5A 129.9(3)
N4 C5 C5A 104.3(2)
C6 C5A C9A 121.8(3)
C6 C5A C5 128.8(3)
C9A C5A C5 109.4(2)
C5A C6 C7 117.9(3)
C6 C7 C8 120.7(3)
C9 C8 C7 121.7(3)
C8 C9 C9A 118.3(3)
C9 C9A C5A 119.6(3)
C9 C9A C9B 133.8(3)
C5A C9A C9B 106.5(3)
N1 C9B N4 112.0(3)
N1 C9B C9A 140.5(3)
N4 C9B C9A 107.5(2)
C9B' N1' C2' 103.8(3)
C3' C2' N1' 111.7(3)
C2' C3' N4' 104.6(3)
C9B' N4' C3' 107.3(3)
C9B' N4' C5' 112.1(2)
C3' N4' C5' 140.6(3)
O5' C5' N4' 126.0(3)
O5' C5' C5A' 129.9(3)
N4' C5' C5A' 104.2(2)
C6' C5A' C9A' 121.5(3)
C6' C5A' C5' 129.1(3)
C9A' C5A' C5' 109.3(2)
C5A' C6' C7' 118.2(3)
C8' C7' C6' 120.6(3)
C7' C8' C9' 121.4(3)
C9A' C9' C8' 117.8(3)
C9' C9A' C5A' 120.6(3)
C9' C9A' C9B' 132.9(3)
C5A' C9A' C9B' 106.6(2)
N1' C9B' N4' 112.6(3)
N1' C9B' C9A' 139.6(3)
N4' C9B' C9A' 107.8(2)

loop_
_geom_bond_atom_site_label_1
_geom_bond_atom_site_label_2
_geom_bond_distance
N1 C9B 1.306(4)
N1 C2 1.405(4)
C2 C3 1.352(4)
C3 N4 1.387(4)
N4 C9B 1.381(4)
N4 C5 1.407(4)
C5 O5 1.204(4)
C5 C5A 1.481(4)
C5A C6 1.372(4)
C5A C9A 1.408(4)
C6 C7 1.384(5)
C7 C8 1.385(4)
C8 C9 1.379(5)
C9 C9A 1.384(4)
C9A C9B 1.464(4)
N1' C9B' 1.302(4)
N1' C2' 1.403(4)
C2' C3' 1.361(5)
C3' N4' 1.377(4)
N4' C9B' 1.376(4)
N4' C5' 1.408(4)
C5' O5' 1.208(4)
C5' C5A' 1.486(4)
C5A' C6' 1.372(4)
C5A' C9A' 1.400(4)
C6' C7' 1.389(5)
C7' C8' 1.385(5)
C8' C9' 1.396(5)
C9' C9A' 1.380(4)
C9A' C9B' 1.463(4)
